data_7234844
loop_
_publ_author_name
'Parra-Mu\~noz, Nicole'
'Hidalgo, Paulina I.'
'Ripoll, Gerardo'
'Belmar, Julio'
'Pas\'an, Jorge'
'Jim\'enez, Claudio A.'

_publ_section_title
;
 Influence of counterions on the supramolecular frameworks of
 isoquinoline-based silver(i) complexes
;
_journal_issue 1
_journal_name_full CrystEngComm
_journal_page_first 95
_journal_page_last 104
_journal_paper_doi 10.1039/C9CE01411J
_journal_volume 22
_journal_year 2020
_chemical_formula_moiety 'C22 H18 N4 O2 Ag, C2 O2 F3'
_chemical_formula_sum 'C24 H18 Ag F3 N4 O4'
_chemical_formula_weight 591.29
_space_group_crystal_system monoclinic
_space_group_IT_number 15
_space_group_name_Hall '-C 2yc'
_space_group_name_H-M_alt 'C 1 2/c 1'
_symmetry_space_group_name_Hall '-C 2yc'
_symmetry_space_group_name_H-M 'C 1 2/c 1'
_atom_sites_solution_hydrogens geom
_audit_creation_method SHELXL-2018/3
_audit_update_record
;
2019-03-11 deposited with the CCDC.    2019-10-23 downloaded from the CCDC.
;
_cell_angle_alpha 90
_cell_angle_beta 111.403(3)
_cell_angle_gamma 90
_cell_formula_units_Z 8
_cell_length_a 22.6683(6)
_cell_length_b 11.9842(2)
_cell_length_c 17.9923(5)
_cell_measurement_reflns_used 9854
_cell_measurement_temperature 293(2)
_cell_measurement_theta_max 73.5230
_cell_measurement_theta_min 4.1390
_cell_volume 4550.7(2)
_computing_cell_refinement
;
CrysAlisPro, Agilent Technologies,
Version 1.171.37.35 (release 13-08-2014 CrysAlis171 .NET)
(compiled Aug 13 2014,18:06:01)
;
_computing_data_collection
;
CrysAlisPro, Agilent Technologies,
Version 1.171.37.35 (release 13-08-2014 CrysAlis171 .NET)
(compiled Aug 13 2014,18:06:01)
;
_computing_data_reduction
;
CrysAlisPro, Agilent Technologies,
Version 1.171.37.35 (release 13-08-2014 CrysAlis171 .NET)
(compiled Aug 13 2014,18:06:01)
;
_computing_structure_refinement 'SHELXL-2018/3 (Sheldrick, 2018)'
_computing_structure_solution 'SHELXS-2013 (Sheldrick, 2013)'
_diffrn_ambient_temperature 293(2)
_diffrn_detector 'CCD plate'
_diffrn_detector_area_resol_mean 10.5953
_diffrn_detector_type Atlas
_diffrn_measured_fraction_theta_full 1.000
_diffrn_measured_fraction_theta_max 0.984
_diffrn_measurement_device 'four-circle diffractometer'
_diffrn_measurement_device_type 'SuperNova, Dual, Cu at zero, Atlas'
_diffrn_measurement_method '\w scans'
_diffrn_radiation_monochromator mirror
_diffrn_radiation_probe x-ray
_diffrn_radiation_type 'Cu K\a'
_diffrn_radiation_wavelength 1.54184
_diffrn_reflns_av_R_equivalents 0.0221
_diffrn_reflns_av_unetI/netI 0.0157
_diffrn_reflns_Laue_measured_fraction_full 1.000
_diffrn_reflns_Laue_measured_fraction_max 0.984
_diffrn_reflns_limit_h_max 28
_diffrn_reflns_limit_h_min -24
_diffrn_reflns_limit_k_max 14
_diffrn_reflns_limit_k_min -14
_diffrn_reflns_limit_l_max 22
_diffrn_reflns_limit_l_min -21
_diffrn_reflns_number 18357
_diffrn_reflns_point_group_measured_fraction_full 1.000
_diffrn_reflns_point_group_measured_fraction_max 0.984
_diffrn_reflns_theta_full 67.684
_diffrn_reflns_theta_max 73.605
_diffrn_reflns_theta_min 4.190
_diffrn_source 'sealed X-ray tube'
_diffrn_source_type 'SuperNova (Cu) X-ray Source'
_exptl_absorpt_coefficient_mu 7.695
_exptl_absorpt_correction_T_max 0.731
_exptl_absorpt_correction_T_min 0.326
_exptl_absorpt_correction_type gaussian
_exptl_absorpt_process_details
;
CrysAlisPro, Agilent Technologies,
Version 1.171.37.35 (release 13-08-2014 CrysAlis171 .NET)
(compiled Aug 13 2014,18:06:01)
Numerical absorption correction based on gaussian integration over
            a multifaceted crystal model
Empirical absorption correction using spherical harmonics,
 implemented in SCALE3 ABSPACK scaling algorithm.
;
_exptl_crystal_colour colourless
_exptl_crystal_density_diffrn 1.726
_exptl_crystal_description needle
_exptl_crystal_F_000 2368
_exptl_crystal_size_max 0.6379
_exptl_crystal_size_mid 0.1246
_exptl_crystal_size_min 0.0907
_refine_diff_density_max 0.214
_refine_diff_density_min -0.743
_refine_diff_density_rms 0.063
_refine_ls_extinction_method none
_refine_ls_goodness_of_fit_ref 1.032
_refine_ls_hydrogen_treatment constr
_refine_ls_matrix_type full
_refine_ls_number_parameters 412
_refine_ls_number_reflns 4517
_refine_ls_number_restraints 91
_refine_ls_restrained_S_all 1.027
_refine_ls_R_factor_all 0.0253
_refine_ls_R_factor_gt 0.0238
_refine_ls_shift/su_max 0.001
_refine_ls_shift/su_mean 0.000
_refine_ls_structure_factor_coef Fsqd
_refine_ls_weighting_details 'w=1/[\s^2^(Fo^2^)+(0.0371P)^2^+2.6454P] where P=(Fo^2^+2Fc^2^)/3'
_refine_ls_weighting_scheme calc
_refine_ls_wR_factor_gt 0.0624
_refine_ls_wR_factor_ref 0.0638
_reflns_Friedel_coverage 0.000
_reflns_number_gt 4248
_reflns_number_total 4517
_reflns_threshold_expression 'I > 2\s(I)'
_cod_data_source_file c9ce01411j2.cif
_cod_data_source_block NisoC2_Ag_CF3COO
_cod_depositor_comments
;Adding full bibliography for 7234842--7234848.cif.

 Adding full bibliography for 7234842--7234848.cif.
;
_cod_database_code 7234844
_shelx_shelxl_version_number 2018/3
_shelx_space_group_comment
;
The symmetry employed for this shelxl refinement is uniquely defined
by the following loop, which should always be used as a source of
symmetry information in preference to the above space-group names.
They are only intended as comments.
;

loop_
_space_group_symop_operation_xyz
'x, y, z'
'-x, y, -z+1/2'
'x+1/2, y+1/2, z'
'-x+1/2, y+1/2, -z+1/2'
'-x, -y, -z'
'x, -y, z-1/2'
'-x+1/2, -y+1/2, -z'
'x+1/2, -y+1/2, z-1/2'

loop_
_atom_site_label
_atom_site_type_symbol
_atom_site_fract_x
_atom_site_fract_y
_atom_site_fract_z
_atom_site_U_iso_or_equiv
_atom_site_adp_type
_atom_site_occupancy
_atom_site_site_symmetry_order
_atom_site_calc_flag
_atom_site_refinement_flags_posn
_atom_site_refinement_flags_adp
_atom_site_refinement_flags_occupancy
_atom_site_disorder_assembly
_atom_site_disorder_group
C1 C 0.58692(9) 0.78024(15) 0.35999(11) 0.0385(4) Uani 1 1 d . . . . .
C2 C 0.62424(8) 0.67653(15) 0.39629(10) 0.0369(4) Uani 1 1 d . . . . .
C3 C 0.68900(8) 0.66577(16) 0.40449(11) 0.0394(4) Uani 1 1 d . . . . .
C4 C 0.72284(10) 0.74820(19) 0.38028(14) 0.0524(5) Uani 1 1 d . . . . .
H4 H 0.703257 0.815078 0.358637 0.063 Uiso 1 1 calc R U . . .
C5 C 0.78453(11) 0.7293(2) 0.38877(17) 0.0648(6) Uani 1 1 d . . . . .
H5 H 0.806451 0.783549 0.372314 0.078 Uiso 1 1 calc R U . . .
C6 C 0.81518(10) 0.6297(2) 0.42179(15) 0.0611(6) Uani 1 1 d . . . . .
H6 H 0.856763 0.617776 0.425753 0.073 Uiso 1 1 calc R U . . .
C7 C 0.78485(10) 0.5508(2) 0.44795(14) 0.0550(5) Uani 1 1 d . . . . .
H7 H 0.806002 0.485756 0.471058 0.066 Uiso 1 1 calc R U . . .
C8 C 0.72104(9) 0.56661(17) 0.44036(12) 0.0441(4) Uani 1 1 d . . . . .
C9 C 0.68739(10) 0.48728(19) 0.46644(14) 0.0545(5) Uani 1 1 d . . . . .
H9 H 0.707556 0.422482 0.491514 0.065 Uiso 1 1 calc R U . . .
C10 C 0.62570(10) 0.50451(18) 0.45531(15) 0.0546(5) Uani 1 1 d . . . . .
H10 H 0.604293 0.450242 0.472576 0.066 Uiso 1 1 calc R U . . .
C11 C 0.51786(10) 0.92678(16) 0.37733(14) 0.0448(4) Uani 1 1 d . . . . .
H11A H 0.504512 0.935270 0.319918 0.054 Uiso 1 1 calc R U . . .
H11B H 0.544077 0.990465 0.402096 0.054 Uiso 1 1 calc R U . . .
C12 C 0.45969(10) 0.92546(15) 0.40058(13) 0.0439(4) Uani 1 1 d . . . . .
H12A H 0.472996 0.921586 0.458239 0.053 Uiso 1 1 calc R U . . .
H12B H 0.436057 0.994136 0.382969 0.053 Uiso 1 1 calc R U . . .
C13 C 0.38521(8) 0.77803(16) 0.40151(11) 0.0399(4) Uani 1 1 d . . . . .
C14 C 0.35062(8) 0.67590(15) 0.35674(11) 0.0392(4) Uani 1 1 d . . . . .
C15 C 0.28563(9) 0.65760(16) 0.34360(12) 0.0457(4) Uani 1 1 d . . . . .
C16 C 0.24904(10) 0.72868(19) 0.37266(16) 0.0593(6) Uani 1 1 d . . . . .
H16 H 0.266819 0.793707 0.399822 0.071 Uiso 1 1 calc R U . . .
C17 C 0.18771(12) 0.7021(2) 0.3609(2) 0.0801(9) Uani 1 1 d . . . . .
H17 H 0.164421 0.748427 0.381410 0.096 Uiso 1 1 calc R U . . .
C18 C 0.15953(13) 0.6066(2) 0.3188(2) 0.0860(10) Uani 1 1 d . . . . .
H18 H 0.117798 0.589648 0.311782 0.103 Uiso 1 1 calc R U . . .
C19 C 0.19235(12) 0.5384(2) 0.28811(19) 0.0750(8) Uani 1 1 d . . . . .
H19 H 0.172653 0.475793 0.259019 0.090 Uiso 1 1 calc R U . . .
C20 C 0.25655(10) 0.56123(18) 0.29980(14) 0.0543(5) Uani 1 1 d . . . . .
C21 C 0.29356(12) 0.49269(19) 0.27097(15) 0.0641(6) Uani 1 1 d . . . . .
H21 H 0.275312 0.430764 0.239945 0.077 Uiso 1 1 calc R U . . .
C22 C 0.35549(11) 0.51563(19) 0.28779(15) 0.0585(5) Uani 1 1 d . . . . .
H22 H 0.379007 0.467709 0.268745 0.070 Uiso 1 1 calc R U . . .
Ag1 Ag 0.48996(2) 0.59665(2) 0.39940(2) 0.04599(7) Uani 1 1 d . . . . .
N1 N 0.55508(7) 0.82538(13) 0.40159(9) 0.0398(3) Uani 1 1 d . . . . .
H1 H 0.556587 0.793004 0.444904 0.048 Uiso 1 1 calc R U . . .
N2 N 0.59371(8) 0.59839(13) 0.41975(11) 0.0430(4) Uani 1 1 d . . . . .
N3 N 0.41900(7) 0.83085(12) 0.36511(9) 0.0401(3) Uani 1 1 d . . . . .
H3 H 0.416603 0.807983 0.318790 0.048 Uiso 1 1 calc R U . . .
N4 N 0.38494(8) 0.60653(13) 0.33171(11) 0.0455(4) Uani 1 1 d . . . . .
O1 O 0.58769(8) 0.81969(13) 0.29696(9) 0.0552(4) Uani 1 1 d . . . . .
O2 O 0.38127(7) 0.80668(15) 0.46471(9) 0.0576(4) Uani 1 1 d . . . . .
C23 C 0.5233(13) 0.7107(12) 0.5776(13) 0.0305(15) Uani 0.405(14) 1 d D . P A 1
C24 C 0.5066(7) 0.7281(13) 0.6513(11) 0.0488(14) Uani 0.405(14) 1 d D . P A 1
O3 O 0.5100(8) 0.6164(13) 0.5483(9) 0.0440(14) Uani 0.405(14) 1 d D . P A 1
O4 O 0.5566(7) 0.7716(17) 0.5528(14) 0.0459(19) Uani 0.405(14) 1 d D . P A 1
F1 F 0.5576(5) 0.6974(12) 0.7125(4) 0.070(3) Uani 0.405(14) 1 d D U P A 1
F2 F 0.4974(8) 0.8335(9) 0.6585(9) 0.098(4) Uani 0.405(14) 1 d D U P A 1
F3 F 0.4582(7) 0.6691(16) 0.6527(6) 0.090(4) Uani 0.405(14) 1 d D U P A 1
C23B C 0.5202(12) 0.6867(14) 0.5680(12) 0.0305(15) Uani 0.416(14) 1 d D . P A 2
C24B C 0.5159(7) 0.7143(12) 0.6516(11) 0.0488(14) Uani 0.416(14) 1 d D . P A 2
O3B O 0.4967(8) 0.6013(16) 0.5304(10) 0.0440(14) Uani 0.416(14) 1 d D . P A 2
O4B O 0.5398(8) 0.7765(18) 0.5505(16) 0.0459(19) Uani 0.416(14) 1 d D . P A 2
F1B F 0.4788(9) 0.7972(11) 0.6523(9) 0.112(6) Uani 0.416(14) 1 d D U P A 2
F2B F 0.5724(6) 0.7375(16) 0.7083(7) 0.115(5) Uani 0.416(14) 1 d D U P A 2
F3B F 0.4951(9) 0.6239(7) 0.6767(7) 0.072(3) Uani 0.416(14) 1 d D U P A 2
C23C C 0.521(2) 0.714(2) 0.5651(18) 0.0305(15) Uani 0.179(13) 1 d D . P A 3
C24C C 0.5107(10) 0.7228(18) 0.6429(14) 0.0488(14) Uani 0.179(13) 1 d D . P A 3
O3C O 0.4968(16) 0.622(3) 0.5364(18) 0.0440(14) Uani 0.179(13) 1 d D . P A 3
O4C O 0.5455(14) 0.797(2) 0.546(2) 0.032(3) Uani 0.179(13) 1 d D . P A 3
F3C F 0.4532(8) 0.746(3) 0.6386(10) 0.081(7) Uani 0.179(13) 1 d D U P A 3
F2C F 0.5263(18) 0.638(2) 0.6941(15) 0.070(8) Uani 0.179(13) 1 d D U P A 3
F1C F 0.5432(19) 0.803(3) 0.6912(17) 0.119(11) Uani 0.179(13) 1 d D U P A 3

loop_
_atom_site_aniso_label
_atom_site_aniso_U_11
_atom_site_aniso_U_22
_atom_site_aniso_U_33
_atom_site_aniso_U_23
_atom_site_aniso_U_13
_atom_site_aniso_U_12
C1 0.0362(9) 0.0440(9) 0.0377(9) 0.0001(7) 0.0164(7) -0.0022(7)
C2 0.0352(9) 0.0426(9) 0.0363(8) -0.0009(7) 0.0171(7) -0.0010(7)
C3 0.0349(9) 0.0466(10) 0.0389(9) -0.0042(7) 0.0159(7) -0.0028(7)
C4 0.0456(11) 0.0553(12) 0.0619(12) 0.0029(10) 0.0262(10) -0.0052(9)
C5 0.0472(12) 0.0789(16) 0.0772(16) -0.0053(13) 0.0333(12) -0.0179(11)
C6 0.0335(10) 0.0831(16) 0.0692(14) -0.0165(13) 0.0214(10) -0.0052(10)
C7 0.0365(10) 0.0647(13) 0.0598(12) -0.0085(11) 0.0127(9) 0.0054(9)
C8 0.0362(10) 0.0503(10) 0.0454(10) -0.0042(8) 0.0142(8) 0.0008(8)
C9 0.0471(11) 0.0508(11) 0.0644(13) 0.0133(10) 0.0191(10) 0.0090(9)
C10 0.0478(11) 0.0505(11) 0.0696(13) 0.0169(10) 0.0261(10) 0.0023(9)
C11 0.0454(11) 0.0332(8) 0.0604(12) -0.0029(8) 0.0248(9) -0.0027(7)
C12 0.0433(10) 0.0324(8) 0.0593(12) -0.0103(8) 0.0228(9) -0.0027(7)
C13 0.0307(8) 0.0450(9) 0.0437(9) -0.0027(7) 0.0133(7) 0.0015(7)
C14 0.0349(9) 0.0395(9) 0.0412(9) 0.0039(7) 0.0114(7) -0.0002(7)
C15 0.0344(9) 0.0433(10) 0.0536(11) 0.0132(8) 0.0090(8) -0.0015(7)
C16 0.0398(11) 0.0535(12) 0.0835(16) 0.0082(11) 0.0211(11) 0.0049(9)
C17 0.0418(13) 0.0735(17) 0.126(3) 0.0143(17) 0.0317(15) 0.0063(11)
C18 0.0350(13) 0.0771(18) 0.136(3) 0.0244(18) 0.0197(15) -0.0029(11)
C19 0.0450(13) 0.0595(14) 0.100(2) 0.0164(14) 0.0019(13) -0.0150(11)
C20 0.0414(11) 0.0435(10) 0.0646(13) 0.0122(9) 0.0035(9) -0.0051(8)
C21 0.0599(14) 0.0454(11) 0.0686(14) -0.0058(10) 0.0017(11) -0.0127(10)
C22 0.0574(13) 0.0486(11) 0.0623(13) -0.0136(10) 0.0134(11) -0.0020(9)
Ag1 0.03657(9) 0.04944(10) 0.05549(10) -0.00649(6) 0.02098(7) -0.00165(5)
N1 0.0416(8) 0.0400(8) 0.0428(8) 0.0007(6) 0.0213(7) 0.0007(6)
N2 0.0355(8) 0.0468(9) 0.0507(9) 0.0067(7) 0.0205(7) 0.0009(6)
N3 0.0436(8) 0.0375(7) 0.0419(8) -0.0066(6) 0.0188(7) -0.0044(6)
N4 0.0408(9) 0.0445(9) 0.0482(9) -0.0062(7) 0.0125(7) -0.0036(6)
O1 0.0638(9) 0.0629(9) 0.0482(8) 0.0150(7) 0.0316(7) 0.0142(7)
O2 0.0514(8) 0.0776(10) 0.0518(8) -0.0173(7) 0.0282(7) -0.0116(7)
C23 0.042(2) 0.020(4) 0.033(4) -0.007(3) 0.019(3) -0.008(4)
C24 0.067(3) 0.045(2) 0.0427(16) -0.0051(17) 0.029(2) -0.003(2)
O3 0.063(5) 0.035(4) 0.037(4) -0.024(3) 0.022(3) -0.026(3)
O4 0.041(6) 0.051(4) 0.058(2) -0.002(2) 0.032(5) -0.020(4)
F1 0.068(4) 0.090(7) 0.044(2) -0.006(4) 0.013(3) 0.017(5)
F2 0.181(10) 0.044(5) 0.105(5) 0.008(4) 0.096(7) 0.027(5)
F3 0.087(6) 0.134(10) 0.076(5) -0.033(6) 0.061(5) -0.051(6)
C23B 0.042(2) 0.020(4) 0.033(4) -0.007(3) 0.019(3) -0.008(4)
C24B 0.067(3) 0.045(2) 0.0427(16) -0.0051(17) 0.029(2) -0.003(2)
O3B 0.063(5) 0.035(4) 0.037(4) -0.024(3) 0.022(3) -0.026(3)
O4B 0.041(6) 0.051(4) 0.058(2) -0.002(2) 0.032(5) -0.020(4)
F1B 0.218(15) 0.050(7) 0.135(9) 0.023(7) 0.142(11) 0.044(7)
F2B 0.159(9) 0.114(8) 0.050(3) -0.023(4) 0.012(4) -0.057(8)
F3B 0.109(9) 0.065(3) 0.064(5) -0.009(3) 0.059(6) -0.029(5)
C23C 0.042(2) 0.020(4) 0.033(4) -0.007(3) 0.019(3) -0.008(4)
C24C 0.067(3) 0.045(2) 0.0427(16) -0.0051(17) 0.029(2) -0.003(2)
O3C 0.063(5) 0.035(4) 0.037(4) -0.024(3) 0.022(3) -0.026(3)
O4C 0.039(7) 0.020(6) 0.048(6) 0.010(5) 0.027(5) -0.004(4)
F3C 0.065(8) 0.11(2) 0.090(7) 0.013(13) 0.058(7) 0.030(10)
F2C 0.106(19) 0.071(13) 0.054(11) 0.022(10) 0.057(13) 0.027(12)
F1C 0.18(2) 0.13(2) 0.079(13) -0.061(14) 0.080(14) -0.066(17)

loop_
_atom_type_symbol
_atom_type_description
_atom_type_scat_dispersion_real
_atom_type_scat_dispersion_imag
_atom_type_scat_source
C C 0.0181 0.0091 'International Tables Vol C Tables 4.2.6.8 and 6.1.1.4'
H H 0.0000 0.0000 'International Tables Vol C Tables 4.2.6.8 and 6.1.1.4'
Ag Ag 0.1306 4.2820 'International Tables Vol C Tables 4.2.6.8 and 6.1.1.4'
F F 0.0727 0.0534 'International Tables Vol C Tables 4.2.6.8 and 6.1.1.4'
N N 0.0311 0.0180 'International Tables Vol C Tables 4.2.6.8 and 6.1.1.4'
O O 0.0492 0.0322 'International Tables Vol C Tables 4.2.6.8 and 6.1.1.4'

loop_
_geom_angle_atom_site_label_1
_geom_angle_atom_site_label_2
_geom_angle_atom_site_label_3
_geom_angle
O1 C1 N1 123.62(18)
O1 C1 C2 121.24(16)
N1 C1 C2 115.12(15)
N2 C2 C3 122.80(17)
N2 C2 C1 116.42(16)
C3 C2 C1 120.77(16)
C4 C3 C8 118.69(18)
C4 C3 C2 123.96(18)
C8 C3 C2 117.34(17)
C5 C4 C3 119.8(2)
C5 C4 H4 120.1
C3 C4 H4 120.1
C4 C5 C6 121.1(2)
C4 C5 H5 119.4
C6 C5 H5 119.4
C7 C6 C5 120.5(2)
C7 C6 H6 119.7
C5 C6 H6 119.7
C6 C7 C8 120.3(2)
C6 C7 H7 119.8
C8 C7 H7 119.8
C9 C8 C7 122.6(2)
C9 C8 C3 117.97(18)
C7 C8 C3 119.4(2)
C10 C9 C8 120.37(19)
C10 C9 H9 119.8
C8 C9 H9 119.8
C9 C10 N2 122.57(19)
C9 C10 H10 118.7
N2 C10 H10 118.7
N1 C11 C12 112.03(16)
N1 C11 H11A 109.2
C12 C11 H11A 109.2
N1 C11 H11B 109.2
C12 C11 H11B 109.2
H11A C11 H11B 107.9
N3 C12 C11 111.22(15)
N3 C12 H12A 109.4
C11 C12 H12A 109.4
N3 C12 H12B 109.4
C11 C12 H12B 109.4
H12A C12 H12B 108.0
O2 C13 N3 124.97(18)
O2 C13 C14 121.45(17)
N3 C13 C14 113.58(16)
N4 C14 C15 123.25(18)
N4 C14 C13 115.66(16)
C15 C14 C13 121.09(17)
C16 C15 C20 118.63(19)
C16 C15 C14 123.86(19)
C20 C15 C14 117.49(19)
C17 C16 C15 120.2(2)
C17 C16 H16 119.9
C15 C16 H16 119.9
C16 C17 C18 121.0(3)
C16 C17 H17 119.5
C18 C17 H17 119.5
C19 C18 C17 120.5(2)
C19 C18 H18 119.7
C17 C18 H18 119.7
C18 C19 C20 120.7(3)
C18 C19 H19 119.7
C20 C19 H19 119.7
C21 C20 C15 117.6(2)
C21 C20 C19 123.5(2)
C15 C20 C19 118.9(2)
C22 C21 C20 120.7(2)
C22 C21 H21 119.6
C20 C21 H21 119.6
C21 C22 N4 122.6(2)
C21 C22 H22 118.7
N4 C22 H22 118.7
N2 Ag1 N4 158.10(7)
N2 Ag1 O3B 99.1(4)
N4 Ag1 O3B 102.4(5)
N2 Ag1 O3C 99.1(8)
N4 Ag1 O3C 101.9(8)
N2 Ag1 O3 93.1(4)
N4 Ag1 O3 108.1(4)
C1 N1 C11 123.11(16)
C1 N1 H1 118.4
C11 N1 H1 118.4
C2 N2 C10 118.90(17)
C2 N2 Ag1 126.44(13)
C10 N2 Ag1 114.50(13)
C13 N3 C12 122.68(16)
C13 N3 H3 118.7
C12 N3 H3 118.7
C14 N4 C22 118.21(19)
C14 N4 Ag1 119.10(13)
C22 N4 Ag1 117.93(14)
O3 C23 O4 118(2)
O3 C23 C24 113.4(16)
O4 C23 C24 127.5(16)
F2 C24 F3 110.9(13)
F2 C24 F1 108.1(13)
F3 C24 F1 108.3(12)
F2 C24 C23 108.8(14)
F3 C24 C23 114.8(14)
F1 C24 C23 105.6(16)
C23 O3 Ag1 116.9(15)
O3B C23B O4B 134(2)
O3B C23B C24B 122.1(16)
O4B C23B C24B 102.2(17)
F1B C24B F3B 108.0(12)
F1B C24B F2B 105.9(13)
F3B C24B F2B 105.7(12)
F1B C24B C23B 115.6(15)
F3B C24B C23B 107.9(13)
F2B C24B C23B 113.2(15)
C23B O3B Ag1 115.7(15)
O4C C23C O3C 140(3)
O4C C23C C24C 116(3)
O3C C23C C24C 104(2)
F3C C24C F1C 100.8(17)
F3C C24C F2C 102.2(17)
F1C C24C F2C 99.2(17)
F3C C24C C23C 117(3)
F1C C24C C23C 114.9(19)
F2C C24C C23C 120(2)
C23C O3C Ag1 112(2)

loop_
_geom_bond_atom_site_label_1
_geom_bond_atom_site_label_2
_geom_bond_distance
C1 O1 1.235(2)
C1 N1 1.330(2)
C1 C2 1.511(3)
C2 N2 1.322(2)
C2 C3 1.427(2)
C3 C4 1.414(3)
C3 C8 1.419(3)
C4 C5 1.369(3)
C4 H4 0.9300
C5 C6 1.399(4)
C5 H5 0.9300
C6 C7 1.351(4)
C6 H6 0.9300
C7 C8 1.415(3)
C7 H7 0.9300
C8 C9 1.403(3)
C9 C10 1.354(3)
C9 H9 0.9300
C10 N2 1.365(3)
C10 H10 0.9300
C11 N1 1.453(2)
C11 C12 1.522(3)
C11 H11A 0.9700
C11 H11B 0.9700
C12 N3 1.454(2)
C12 H12A 0.9700
C12 H12B 0.9700
C13 O2 1.222(2)
C13 N3 1.335(2)
C13 C14 1.517(3)
C14 N4 1.325(3)
C14 C15 1.421(3)
C15 C16 1.416(3)
C15 C20 1.418(3)
C16 C17 1.366(3)
C16 H16 0.9300
C17 C18 1.392(4)
C17 H17 0.9300
C18 C19 1.352(5)
C18 H18 0.9300
C19 C20 1.419(3)
C19 H19 0.9300
C20 C21 1.402(4)
C21 C22 1.352(4)
C21 H21 0.9300
C22 N4 1.368(3)
C22 H22 0.9300
Ag1 N2 2.2445(16)
Ag1 N4 2.2468(17)
Ag1 O3B 2.306(18)
Ag1 O3C 2.43(3)
Ag1 O3 2.560(16)
N1 H1 0.8600
N3 H3 0.8600
C23 O3 1.237(12)
C23 O4 1.242(15)
C23 C24 1.520(15)
C24 F2 1.294(15)
C24 F3 1.314(15)
C24 F1 1.325(15)
C23B O3B 1.235(12)
C23B O4B 1.247(16)
C23B C24B 1.578(14)
C24B F1B 1.304(15)
C24B F3B 1.325(15)
C24B F2B 1.343(15)
C23C O4C 1.243(18)
C23C O3C 1.260(18)
C23C C24C 1.507(18)
C24C F3C 1.306(19)
C24C F1C 1.329(19)
C24C F2C 1.331(19)

loop_
_geom_torsion_atom_site_label_1
_geom_torsion_atom_site_label_2
_geom_torsion_atom_site_label_3
_geom_torsion_atom_site_label_4
_geom_torsion
O1 C1 C2 N2 -132.6(2)
N1 C1 C2 N2 48.7(2)
O1 C1 C2 C3 47.7(3)
N1 C1 C2 C3 -131.05(18)
N2 C2 C3 C4 -179.69(19)
C1 C2 C3 C4 0.0(3)
N2 C2 C3 C8 -0.7(3)
C1 C2 C3 C8 179.00(16)
C8 C3 C4 C5 2.6(3)
C2 C3 C4 C5 -178.4(2)
C3 C4 C5 C6 -0.5(4)
C4 C5 C6 C7 -1.6(4)
C5 C6 C7 C8 1.7(4)
C6 C7 C8 C9 179.9(2)
C6 C7 C8 C3 0.4(3)
C4 C3 C8 C9 177.9(2)
C2 C3 C8 C9 -1.1(3)
C4 C3 C8 C7 -2.6(3)
C2 C3 C8 C7 178.39(18)
C7 C8 C9 C10 -177.7(2)
C3 C8 C9 C10 1.8(3)
C8 C9 C10 N2 -0.8(4)
N1 C11 C12 N3 -58.6(2)
O2 C13 C14 N4 -132.4(2)
N3 C13 C14 N4 47.7(2)
O2 C13 C14 C15 47.4(3)
N3 C13 C14 C15 -132.51(18)
N4 C14 C15 C16 177.4(2)
C13 C14 C15 C16 -2.3(3)
N4 C14 C15 C20 -1.5(3)
C13 C14 C15 C20 178.74(18)
C20 C15 C16 C17 2.4(4)
C14 C15 C16 C17 -176.6(2)
C15 C16 C17 C18 -1.5(5)
C16 C17 C18 C19 -0.4(5)
C17 C18 C19 C20 1.5(5)
C16 C15 C20 C21 179.4(2)
C14 C15 C20 C21 -1.6(3)
C16 C15 C20 C19 -1.3(3)
C14 C15 C20 C19 177.7(2)
C18 C19 C20 C21 178.6(3)
C18 C19 C20 C15 -0.6(4)
C15 C20 C21 C22 3.0(4)
C19 C20 C21 C22 -176.3(2)
C20 C21 C22 N4 -1.3(4)
O1 C1 N1 C11 -0.3(3)
C2 C1 N1 C11 178.37(16)
C12 C11 N1 C1 146.60(19)
C3 C2 N2 C10 1.8(3)
C1 C2 N2 C10 -177.91(18)
C3 C2 N2 Ag1 -173.38(13)
C1 C2 N2 Ag1 6.9(2)
C9 C10 N2 C2 -1.1(3)
C9 C10 N2 Ag1 174.66(19)
O2 C13 N3 C12 5.0(3)
C14 C13 N3 C12 -175.08(16)
C11 C12 N3 C13 146.46(18)
C15 C14 N4 C22 3.2(3)
C13 C14 N4 C22 -177.04(18)
C15 C14 N4 Ag1 -151.84(15)
C13 C14 N4 Ag1 27.9(2)
C21 C22 N4 C14 -1.8(3)
C21 C22 N4 Ag1 153.6(2)
O3 C23 C24 F2 -154(2)
O4 C23 C24 F2 38(3)
O3 C23 C24 F3 -29(3)
O4 C23 C24 F3 163(3)
O3 C23 C24 F1 90(3)
O4 C23 C24 F1 -78(3)
O4 C23 O3 Ag1 -36(3)
C24 C23 O3 Ag1 154.8(14)
O3B C23B C24B F1B -110(2)
O4B C23B C24B F1B 59(3)
O3B C23B C24B F3B 11(3)
O4B C23B C24B F3B 179.9(19)
O3B C23B C24B F2B 128(2)
O4B C23B C24B F2B -64(2)
O4B C23B O3B Ag1 3(4)
C24B C23B O3B Ag1 167.5(15)
O4C C23C C24C F3C 101(4)
O3C C23C C24C F3C -75(4)
O4C C23C C24C F1C -17(5)
O3C C23C C24C F1C 168(4)
O4C C23C C24C F2C -135(4)
O3C C23C C24C F2C 50(5)
O4C C23C O3C Ag1 -3(8)
C24C C23C O3C Ag1 170(2)
